data_2204985
loop_
_publ_author_name
'Naokazu Yoshikawa'
'Akio Ichimura'
'Nobuko Kanehisa'
'Yasushi Kai'
'Hiroshi Takashima'
'Keiichi Tsukahara'

_publ_section_title
;
 Acetonitrile(1,10-phenanthroline)(2,2':6',2''-terpyridine)ruthenium(II)
 bis(hexafluorophosphate)
;
_journal_issue 1
_journal_name_full 'Acta Crystallographica Section E'
_journal_page_first m55
_journal_page_last m56
_journal_paper_doi 10.1107/S1600536804031629
_journal_volume 61
_journal_year 2005
_chemical_formula_iupac '[Ru (C2 H3 N) (C12 H8 N2) (C15 H11 N3)] (P F6)2'
_chemical_formula_moiety 'C29 H22 N6 Ru 2+, 2F6 P -'
_chemical_formula_sum 'C29 H22 F12 N6 P2 Ru'
_chemical_formula_weight 845.53
_chemical_name_systematic
;
Acetonitrile(1,10-phenanthroline )(2,2':6',2''-terpyridine)ruthenium(II)
hexafluorophosphate
;
_space_group_IT_number 2
_symmetry_cell_setting triclinic
_symmetry_space_group_name_Hall '-P 1'
_symmetry_space_group_name_H-M 'P -1'
_cell_angle_alpha 99.192(7)
_cell_angle_beta 90.389(2)
_cell_angle_gamma 105.774(3)
_cell_formula_units_Z 2
_cell_length_a 8.7861(3)
_cell_length_b 10.3590(9)
_cell_length_c 17.9636(7)
_cell_measurement_reflns_used 9574
_cell_measurement_temperature 296.2
_cell_measurement_theta_max 30.4
_cell_measurement_theta_min 1.1
_cell_volume 1551.01(16)
_computing_cell_refinement PROCESS-AUTO
_computing_data_collection 'PROCESS-AUTO (Molecular Structure Corporation, Rigaku Corporation, 2000)'
_computing_data_reduction 'teXsan (Molecular Structure Corporation, Rigaku Corporation, 2000)'
_computing_molecular_graphics 'ORTEPII (Johnson, 1976)'
_computing_publication_material teXsan
_computing_structure_refinement 'SHELXL97 (Sheldrick, 1997)'
_computing_structure_solution 'SIR92 (Altomare et al., 1994) '
_diffrn_detector_area_resol_mean 10.00
_diffrn_measured_fraction_theta_full 1.0
_diffrn_measured_fraction_theta_max 1.0
_diffrn_measurement_device_type 'Rigaku R-AXIS RAPID Imaging Plate'
_diffrn_measurement_method \w
_diffrn_radiation_type 'Mo K\a'
_diffrn_radiation_wavelength 0.7107
_diffrn_reflns_av_R_equivalents 0.110
_diffrn_reflns_limit_h_max 11
_diffrn_reflns_limit_h_min -12
_diffrn_reflns_limit_k_max 14
_diffrn_reflns_limit_k_min -14
_diffrn_reflns_limit_l_max 25
_diffrn_reflns_limit_l_min -25
_diffrn_reflns_number 14369
_diffrn_reflns_theta_full 30.50
_diffrn_reflns_theta_max 30.50
_diffrn_reflns_theta_min 1.0
_diffrn_standards_decay_% 0
_diffrn_standards_interval_count 0
_diffrn_standards_interval_time 0
_diffrn_standards_number 0
_exptl_absorpt_coefficient_mu 0.715
_exptl_absorpt_correction_T_max 0.931
_exptl_absorpt_correction_T_min 0.707
_exptl_absorpt_correction_type multi-scan
_exptl_absorpt_process_details '(ABSCOR; Higashi, 1995)'
_exptl_crystal_colour red
_exptl_crystal_density_diffrn 1.810
_exptl_crystal_density_method 'not measured'
_exptl_crystal_description platelet
_exptl_crystal_F_000 840
_exptl_crystal_size_max 0.2
_exptl_crystal_size_mid 0.2
_exptl_crystal_size_min 0.1
_refine_diff_density_max 0.84
_refine_diff_density_min -0.58
_refine_ls_extinction_coef 0.0000
_refine_ls_extinction_expression Fc^*^=kFc[1+0.001xFc^2^\l^3^/sin(2\q)]^-1/4^
_refine_ls_extinction_method SHELXL
_refine_ls_goodness_of_fit_ref 1.290
_refine_ls_hydrogen_treatment noref
_refine_ls_number_parameters 451
_refine_ls_number_reflns 3776
_refine_ls_R_factor_gt 0.0888
_refine_ls_shift/su_max 0.0310
_refine_ls_structure_factor_coef Fsqd
_refine_ls_weighting_details 'w = 1/[\s^2^(Fo^2^) + (0.1000P)^2^] where P=(Fo^2^+2Fc^2^)/3'
_refine_ls_weighting_scheme calc
_refine_ls_wR_factor_ref 0.1719
_reflns_number_gt 3776
_reflns_number_total 8594
_reflns_threshold_expression I>2.0\s(I)
_cod_data_source_file ww6333.cif
_cod_data_source_block I
_cod_original_cell_volume 1551.0(2)
_cod_original_sg_symbol_H-M 'P -1         '
_cod_database_code 2204985
_cod_database_fobs_code 2204985

loop_
_symmetry_equiv_pos_as_xyz
x,y,z
-x,-y,-z

loop_
_atom_site_label
_atom_site_fract_x
_atom_site_fract_y
_atom_site_fract_z
_atom_site_U_iso_or_equiv
_atom_site_adp_type
_atom_site_calc_flag
_atom_site_occupancy
_atom_site_type_symbol
Ru1 0.97660(7) 0.44061(6) 0.73899(3) 0.0394(2) Uani d 1.00 Ru
P1 0.7111(3) 0.1833(2) 0.43520(10) 0.0772(7) Uani d 1.00 P
P2 0.6723(3) 0.8557(2) 0.8593(2) 0.0769(7) Uani d 1.00 P
F1 0.7310(10) 0.2370(7) 0.5216(4) 0.173(3) Uani d 1.00 F
F2 0.8756(8) 0.1660(7) 0.4323(7) 0.243(6) Uani d 1.00 F
F3 0.7874(8) 0.3308(5) 0.4234(4) 0.138(2) Uani d 1.00 F
F4 0.6400(10) 0.0371(5) 0.4449(5) 0.180(3) Uani d 1.00 F
F5 0.6820(10) 0.1351(9) 0.3519(4) 0.225(5) Uani d 1.00 F
F6 0.5464(8) 0.2084(7) 0.4406(5) 0.169(3) Uani d 1.00 F
F7 0.7923(8) 0.7921(7) 0.8909(4) 0.156(3) Uani d 1.00 F
F8 0.7186(8) 0.7929(7) 0.7821(4) 0.145(2) Uani d 1.00 F
F9 0.5439(8) 0.7210(6) 0.8630(4) 0.147(3) Uani d 1.00 F
F10 0.7989(8) 0.9861(6) 0.8522(5) 0.166(3) Uani d 1.00 F
F11 0.6210(10) 0.9117(7) 0.9352(4) 0.189(4) Uani d 1.00 F
F12 0.5530(10) 0.9090(10) 0.8242(6) 0.238(5) Uani d 1.00 F
N1 1.0630(6) 0.6372(5) 0.7993(3) 0.0440(10) Uani d 1.00 N
N2 1.0507(6) 0.4016(6) 0.8397(3) 0.0450(10) Uani d 1.00 N
N3 1.1852(6) 0.4301(6) 0.6914(3) 0.0450(10) Uani d 1.00 N
N4 0.9159(7) 0.2523(6) 0.6904(3) 0.0470(10) Uani d 1.00 N
N5 0.7431(6) 0.3783(5) 0.7684(3) 0.0440(10) Uani d 1.00 N
N6 0.9042(7) 0.5035(6) 0.6479(3) 0.051(2) Uani d 1.00 N
C1 1.0703(9) 0.7558(7) 0.7778(4) 0.056(2) Uani d 1.00 C
C2 1.1426(10) 0.8802(7) 0.8216(5) 0.069(2) Uani d 1.00 C
C3 1.2061(9) 0.8830(8) 0.8915(5) 0.066(2) Uani d 1.00 C
C4 1.2031(8) 0.7638(8) 0.9167(4) 0.058(2) Uani d 1.00 C
C5 1.1313(8) 0.6426(7) 0.8678(4) 0.047(2) Uani d 1.00 C
C6 1.1235(8) 0.5155(7) 0.8903(4) 0.048(2) Uani d 1.00 C
C7 1.0382(9) 0.2815(7) 0.8607(4) 0.057(2) Uani d 1.00 C
C8 1.0959(10) 0.2694(9) 0.9306(5) 0.066(2) Uani d 1.00 C
C9 1.1725(10) 0.3813(10) 0.9782(5) 0.070(2) Uani d 1.00 C
C10 1.1847(9) 0.5087(9) 0.9604(4) 0.060(2) Uani d 1.00 C
C11 1.2603(10) 0.6360(10) 1.0073(4) 0.074(3) Uani d 1.00 C
C12 1.2672(10) 0.7539(10) 0.9867(4) 0.071(2) Uani d 1.00 C
C13 1.3233(8) 0.5255(7) 0.6948(4) 0.052(2) Uani d 1.00 C
C14 1.4555(9) 0.5059(9) 0.6606(5) 0.070(2) Uani d 1.00 C
C15 1.4479(10) 0.3810(10) 0.6219(5) 0.072(2) Uani d 1.00 C
C16 1.3110(10) 0.2763(8) 0.6161(4) 0.066(2) Uani d 1.00 C
C17 1.1782(9) 0.3049(8) 0.6528(4) 0.053(2) Uani d 1.00 C
C18 1.0261(10) 0.2030(8) 0.6528(4) 0.060(2) Uani d 1.00 C
C19 0.9870(10) 0.0686(8) 0.6181(5) 0.079(3) Uani d 1.00 C
C20 0.8330(10) -0.0122(9) 0.6257(6) 0.099(3) Uani d 1.00 C
C21 0.7260(10) 0.0380(8) 0.6642(5) 0.077(3) Uani d 1.00 C
C22 0.7706(9) 0.1718(7) 0.6981(4) 0.056(2) Uani d 1.00 C
C23 0.6733(8) 0.2456(7) 0.7447(4) 0.051(2) Uani d 1.00 C
C24 0.5198(9) 0.1856(8) 0.7624(5) 0.066(2) Uani d 1.00 C
C25 0.4389(9) 0.2620(10) 0.8047(5) 0.078(3) Uani d 1.00 C
C26 0.5063(9) 0.3982(9) 0.8271(4) 0.060(2) Uani d 1.00 C
C27 0.6608(8) 0.4529(7) 0.8074(4) 0.048(2) Uani d 1.00 C
C28 0.8643(9) 0.5418(7) 0.5975(5) 0.057(2) Uani d 1.00 C
C29 0.8120(10) 0.5937(8) 0.5343(5) 0.077(3) Uani d 1.00 C
H1 1.0403 0.7504 0.7237 0.0553 Uiso calc 1.00 H
H2 1.1342 0.9702 0.8111 0.0656 Uiso calc 1.00 H
H3 1.2625 0.9699 0.9150 0.0585 Uiso calc 1.00 H
H4 0.9824 0.2008 0.8244 0.0554 Uiso calc 1.00 H
H5 1.0728 0.1825 0.9452 0.0688 Uiso calc 1.00 H
H6 1.2194 0.3799 1.0272 0.0797 Uiso calc 1.00 H
H7 1.3202 0.6274 1.0523 0.0909 Uiso calc 1.00 H
H8 1.3198 0.8346 1.0198 0.0801 Uiso calc 1.00 H
H9 1.3364 0.6152 0.7263 0.0564 Uiso calc 1.00 H
H10 1.5445 0.5770 0.6629 0.0763 Uiso calc 1.00 H
H11 1.5453 0.3714 0.5998 0.0674 Uiso calc 1.00 H
H12 1.3010 0.1813 0.5854 0.0705 Uiso calc 1.00 H
H13 1.0611 0.0222 0.5860 0.0865 Uiso calc 1.00 H
H14 0.7916 -0.1019 0.5995 0.1145 Uiso calc 1.00 H
H15 0.6278 -0.0243 0.6739 0.0828 Uiso calc 1.00 H
H16 0.4681 0.0979 0.7442 0.0692 Uiso calc 1.00 H
H17 0.3387 0.2227 0.8154 0.0856 Uiso calc 1.00 H
H18 0.4408 0.4535 0.8547 0.0635 Uiso calc 1.00 H
H19 0.7053 0.5498 0.8214 0.0503 Uiso calc 1.00 H
H20 0.8549 0.6885 0.5387 0.0860 Uiso calc 1.00 H
H21 0.8427 0.5505 0.4870 0.0860 Uiso calc 1.00 H
H22 0.6978 0.5727 0.5308 0.0860 Uiso calc 1.00 H

loop_
_atom_site_aniso_label
_atom_site_aniso_U_11
_atom_site_aniso_U_22
_atom_site_aniso_U_33
_atom_site_aniso_U_12
_atom_site_aniso_U_13
_atom_site_aniso_U_23
Ru1 0.0380(3) 0.0400(3) 0.0408(3) 0.0122(2) -0.0034(2) 0.0066(2)
P1 0.083(2) 0.061(2) 0.082(2) 0.0130(10) 0.0090(10) 0.0050(10)
P2 0.075(2) 0.063(2) 0.099(2) 0.0240(10) 0.011(2) 0.0220(10)
F1 0.261(10) 0.158(6) 0.096(5) 0.069(6) -0.012(6) -0.008(4)
F2 0.099(5) 0.112(6) 0.50(2) 0.054(5) -0.021(8) -0.036(8)
F3 0.136(5) 0.079(4) 0.185(7) -0.005(4) 0.010(5) 0.044(4)
F4 0.245(9) 0.053(4) 0.231(8) 0.011(4) 0.071(7) 0.038(4)
F5 0.280(10) 0.216(8) 0.080(5) -0.075(8) 0.019(6) -0.022(5)
F6 0.108(5) 0.155(6) 0.231(9) 0.043(5) 0.003(6) -0.015(6)
F7 0.109(5) 0.205(7) 0.184(7) 0.051(5) 0.001(5) 0.114(6)
F8 0.140(6) 0.174(6) 0.123(5) 0.050(5) 0.038(4) 0.018(5)
F9 0.120(5) 0.083(4) 0.213(7) 0.002(4) 0.063(5) -0.006(4)
F10 0.140(6) 0.073(4) 0.261(9) -0.018(4) 0.057(6) 0.034(5)
F11 0.248(9) 0.121(5) 0.128(6) -0.022(6) 0.060(6) -0.053(5)
F12 0.163(8) 0.300(10) 0.360(10) 0.155(8) 0.063(8) 0.200(10)
N1 0.043(3) 0.040(3) 0.045(3) 0.007(3) -0.001(3) 0.004(3)
N2 0.040(3) 0.053(4) 0.046(3) 0.017(3) 0.010(3) 0.014(3)
N3 0.045(3) 0.050(4) 0.042(3) 0.015(3) -0.004(3) 0.005(3)
N4 0.044(3) 0.050(4) 0.048(3) 0.017(3) -0.003(3) 0.009(3)
N5 0.041(3) 0.046(3) 0.047(3) 0.017(3) -0.008(3) 0.007(3)
N6 0.053(4) 0.046(4) 0.052(4) 0.010(3) -0.004(3) 0.009(3)
C1 0.060(5) 0.043(4) 0.063(5) 0.011(4) -0.005(4) 0.006(4)
C2 0.069(6) 0.034(4) 0.095(7) 0.006(4) 0.008(5) 0.002(4)
C3 0.058(5) 0.054(5) 0.076(6) 0.009(4) 0.003(5) -0.004(4)
C4 0.042(4) 0.060(5) 0.058(5) -0.002(4) 0.009(4) -0.007(4)
C5 0.039(4) 0.058(5) 0.044(4) 0.014(3) 0.008(4) 0.006(4)
C6 0.039(4) 0.061(5) 0.040(4) 0.009(3) -0.002(3) 0.003(4)
C7 0.057(5) 0.048(4) 0.068(5) 0.016(4) 0.004(4) 0.013(4)
C8 0.069(5) 0.082(6) 0.062(5) 0.032(5) 0.003(5) 0.034(5)
C9 0.066(5) 0.089(7) 0.059(5) 0.024(5) -0.010(4) 0.021(5)
C10 0.053(5) 0.087(6) 0.043(4) 0.024(4) -0.005(4) 0.009(4)
C11 0.058(5) 0.114(8) 0.045(5) 0.016(5) -0.013(4) 0.012(5)
C12 0.059(5) 0.098(7) 0.042(5) 0.007(5) -0.003(4) -0.004(5)
C13 0.031(3) 0.075(5) 0.049(4) 0.011(3) 0.007(3) 0.015(4)
C14 0.046(5) 0.094(7) 0.076(6) 0.022(5) 0.009(4) 0.028(5)
C15 0.056(5) 0.105(7) 0.066(6) 0.033(5) 0.007(5) 0.029(5)
C16 0.088(6) 0.079(6) 0.045(4) 0.047(5) 0.015(5) 0.006(4)
C17 0.055(5) 0.064(5) 0.051(4) 0.030(4) 0.008(4) 0.015(4)
C18 0.078(6) 0.052(5) 0.050(4) 0.028(4) -0.009(4) -0.005(4)
C19 0.091(7) 0.056(5) 0.090(7) 0.034(5) 0.001(6) -0.008(5)
C20 0.118(9) 0.048(5) 0.109(8) 0.014(6) 0.000(7) -0.033(5)
C21 0.079(6) 0.050(5) 0.088(7) 0.001(5) -0.006(5) -0.003(5)
C22 0.064(5) 0.043(4) 0.062(5) 0.018(4) -0.005(4) 0.005(4)
C23 0.046(4) 0.041(4) 0.067(5) 0.009(3) -0.014(4) 0.014(4)
C24 0.053(5) 0.056(5) 0.082(6) 0.003(4) -0.015(4) 0.013(4)
C25 0.041(4) 0.091(7) 0.105(7) 0.014(5) 0.001(5) 0.036(6)
C26 0.045(4) 0.084(6) 0.062(5) 0.030(4) 0.017(4) 0.021(4)
C27 0.043(4) 0.055(4) 0.049(4) 0.017(3) 0.010(3) 0.014(3)
C28 0.064(5) 0.044(4) 0.061(5) 0.009(4) 0.006(4) 0.011(4)
C29 0.097(7) 0.062(5) 0.071(6) 0.016(5) -0.032(5) 0.017(4)

loop_
_atom_type_symbol
_atom_type_description
_atom_type_scat_dispersion_real
_atom_type_scat_dispersion_imag
_atom_type_scat_source
Ru Ru -1.259 0.836
;International Tables for Crystallography
(1992, Vol. C, Tables 4.2.6.8 and 6.1.1.4)
;
C C 0.003 0.002
;International Tables for Crystallography
(1992, Vol. C, Tables 4.2.6.8 and 6.1.1.4)
;
N N 0.006 0.003
;International Tables for Crystallography
(1992, Vol. C, Tables 4.2.6.8 and 6.1.1.4)
;
H H 0.000 0.000
;International Tables for Crystallography
(1992, Vol. C, Table 6.1.1.4)
;
P P 0.102 0.094
;International Tables for Crystallography
(1992, Vol. C, Tables 4.2.6.8 and 6.1.1.4)
;
F F 0.017 0.010
;International Tables for Crystallography
(1992, Vol. C, Tables 4.2.6.8 and 6.1.1.4)
;

loop_
_geom_angle_atom_site_label_1
_geom_angle_atom_site_label_2
_geom_angle_atom_site_label_3
_geom_angle
_geom_angle_publ_flag
N1 Ru1 N2 79.0(2) yes
N1 Ru1 N3 96.2(2) yes
N1 Ru1 N4 172.9(3) yes
N1 Ru1 N5 104.4(2) yes
N1 Ru1 N6 93.8(2) yes
N2 Ru1 N3 91.8(2) yes
N2 Ru1 N4 94.8(2) yes
N2 Ru1 N5 89.8(2) yes
N2 Ru1 N6 172.3(2) yes
N3 Ru1 N4 80.3(2) yes
N3 Ru1 N5 159.2(2) yes
N3 Ru1 N6 91.4(2) yes
N4 Ru1 N5 78.9(2) yes
N4 Ru1 N6 92.6(2) yes
N5 Ru1 N6 89.6(2) yes
F1 P1 F2 92.4(6) no
F1 P1 F3 87.6(4) no
F1 P1 F4 93.7(4) no
F1 P1 F5 176.1(6) no
F1 P1 F6 85.6(5) no
F2 P1 F3 86.4(4) no
F2 P1 F4 92.3(5) no
F2 P1 F5 91.4(6) no
F2 P1 F6 177.0(4) no
F3 P1 F4 178.2(5) no
F3 P1 F5 91.6(4) no
F3 P1 F6 91.4(4) no
F4 P1 F5 87.2(5) no
F4 P1 F6 90.0(5) no
F5 P1 F6 90.6(5) no
F7 P2 F8 83.9(4) no
F7 P2 F9 87.5(4) no
F7 P2 F10 92.8(4) no
F7 P2 F11 96.0(5) no
F7 P2 F12 176.0(5) no
F8 P2 F9 90.1(4) no
F8 P2 F10 87.7(4) no
F8 P2 F11 177.5(4) no
F8 P2 F12 92.8(5) no
F9 P2 F10 177.7(4) no
F9 P2 F11 87.4(4) no
F9 P2 F12 90.2(5) no
F10 P2 F11 94.8(4) no
F10 P2 F12 89.3(5) no
F11 P2 F12 87.2(6) no
Ru1 N1 C1 129.3(4) no
Ru1 N1 C5 113.8(5) no
C1 N1 C5 116.6(5) no
Ru1 N2 C6 114.2(5) no
Ru1 N2 C7 128.5(4) no
C6 N2 C7 117.2(6) no
Ru1 N3 C13 129.7(5) no
Ru1 N3 C17 113.0(4) no
C13 N3 C17 117.3(6) no
Ru1 N4 C18 118.2(4) no
Ru1 N4 C22 120.2(5) no
C18 N4 C22 121.5(6) no
Ru1 N5 C23 113.6(5) no
Ru1 N5 C27 127.7(4) no
C23 N5 C27 118.7(5) no
Ru1 N6 C28 178.5(5) no
N1 C1 C2 123.3(7) no
N1 C1 H1 115.3 no
C2 C1 H1 120.2 no
C1 C2 C3 118.9(8) no
C1 C2 H2 125.0 no
C3 C2 H2 115.0 no
C2 C3 C4 120.4(7) no
C2 C3 H3 113.5 no
C4 C3 H3 125.5 no
C3 C4 C5 116.8(7) no
C3 C4 C12 125.6(7) no
C5 C4 C12 117.7(8) no
N1 C5 C4 123.8(7) no
N1 C5 C6 116.3(5) no
C4 C5 C6 119.8(7) no
N2 C6 C5 116.4(6) no
N2 C6 C10 122.2(7) no
C5 C6 C10 121.3(6) no
N2 C7 C8 122.6(6) no
N2 C7 H4 116.1 no
C8 C7 H4 121.2 no
C7 C8 C9 119.4(8) no
C7 C8 H5 119.3 no
C9 C8 H5 121.1 no
C8 C9 C10 120.4(8) no
C8 C9 H6 123.6 no
C10 C9 H6 116.0 no
C6 C10 C9 117.9(7) no
C6 C10 C11 116.3(8) no
C9 C10 C11 125.8(8) no
C10 C11 C12 122.4(8) no
C10 C11 H7 113.7 no
C12 C11 H7 123.3 no
C4 C12 C11 122.5(7) no
C4 C12 H8 118.9 no
C11 C12 H8 118.6 no
N3 C13 C14 124.4(7) no
N3 C13 H9 119.8 no
C14 C13 H9 115.7 no
C13 C14 C15 118.2(7) no
C13 C14 H10 119.9 no
C15 C14 H10 121.9 no
C14 C15 C16 121.3(8) no
C14 C15 H11 115.2 no
C16 C15 H11 123.4 no
C15 C16 C17 117.1(8) no
C15 C16 H12 122.7 no
C17 C16 H12 120.1 no
N3 C17 C16 121.7(6) no
N3 C17 C18 115.1(7) no
C16 C17 C18 123.2(7) no
N4 C18 C17 113.4(6) no
N4 C18 C19 119.5(7) no
C17 C18 C19 127.2(8) no
C18 C19 C20 117.8(9) no
C18 C19 H13 125.3 no
C20 C19 H13 116.8 no
C19 C20 C21 121.9(8) no
C19 C20 H14 124.0 no
C21 C20 H14 113.6 no
C20 C21 C22 118.3(8) no
C20 C21 H15 118.6 no
C22 C21 H15 122.3 no
N4 C22 C21 120.9(7) no
N4 C22 C23 112.1(6) no
C21 C22 C23 127.0(7) no
N5 C23 C22 115.0(6) no
N5 C23 C24 121.3(7) no
C22 C23 C24 123.7(6) no
C23 C24 C25 119.4(7) no
C23 C24 H16 122.7 no
C25 C24 H16 117.9 no
C24 C25 C26 120.1(7) no
C24 C25 H17 118.7 no
C26 C25 H17 121.2 no
C25 C26 C27 117.9(8) no
C25 C26 H18 118.3 no
C27 C26 H18 123.7 no
N5 C27 C26 122.6(6) no
N5 C27 H19 120.1 no
C26 C27 H19 117.2 no
N6 C28 C29 178.4(8) yes
C28 C29 H20 111.8 no
C28 C29 H21 110.6 no
C28 C29 H22 110.6 no
H20 C29 H21 108.5 no
H20 C29 H22 108.8 no
H21 C29 H22 106.4 no

loop_
_geom_bond_atom_site_label_1
_geom_bond_atom_site_label_2
_geom_bond_distance
_geom_bond_publ_flag
Ru1 N1 2.083(5) yes
Ru1 N2 2.054(6) yes
Ru1 N3 2.050(6) yes
Ru1 N4 1.933(5) yes
Ru1 N5 2.075(5) yes
Ru1 N6 2.016(7) yes
P1 F1 1.555(7) no
P1 F2 1.504(8) no
P1 F3 1.542(6) no
P1 F4 1.512(6) no
P1 F5 1.497(7) no
P1 F6 1.539(8) no
P2 F7 1.535(9) no
P2 F8 1.541(7) no
P2 F9 1.549(6) no
P2 F10 1.523(6) no
P2 F11 1.515(8) no
P2 F12 1.490(10) no
N1 C1 1.331(10) no
N1 C5 1.352(9) no
N2 C6 1.367(8) no
N2 C7 1.330(10) no
N3 C13 1.334(8) no
N3 C17 1.354(9) no
N4 C18 1.350(10) no
N4 C22 1.344(9) no
N5 C23 1.342(8) no
N5 C27 1.323(9) no
N6 C28 1.130(10) yes
C1 C2 1.381(9) no
C1 H1 0.992 no
C2 C3 1.360(10) no
C2 H2 1.002 no
C3 C4 1.380(10) no
C3 H3 0.932 no
C4 C5 1.398(9) no
C4 C12 1.400(10) no
C5 C6 1.420(10) no
C6 C10 1.380(10) no
C7 C8 1.390(10) no
C7 H4 0.981 no
C8 C9 1.330(10) no
C8 H5 0.947 no
C9 C10 1.380(10) no
C9 H6 0.973 no
C10 C11 1.440(10) no
C11 C12 1.31(2) no
C11 H7 0.991 no
C12 H8 0.945 no
C13 C14 1.370(10) no
C13 H9 0.985 no
C14 C15 1.350(10) no
C14 H10 0.912 no
C15 C16 1.370(10) no
C15 H11 0.969 no
C16 C17 1.420(10) no
C16 H12 1.030 no
C17 C18 1.461(10) no
C18 C19 1.380(10) no
C19 C20 1.400(10) no
C19 H13 1.040 no
C20 C21 1.34(2) no
C20 H14 0.945 no
C21 C22 1.370(10) no
C21 H15 0.963 no
C22 C23 1.480(10) no
C23 C24 1.380(10) no
C24 C25 1.360(10) no
C24 H16 0.903 no
C25 C26 1.360(10) no
C25 H17 0.901 no
C26 C27 1.394(10) no
C26 H18 0.999 no
C27 H19 0.963 no
C28 C29 1.450(10) no
C29 H20 0.941 no
C29 H21 0.971 no
C29 H22 0.966 no

loop_
_geom_contact_atom_site_label_1
_geom_contact_atom_site_label_2
_geom_contact_distance
_geom_contact_site_symmetry_2
F1 C15 3.590(10) 1_455
F2 C19 3.020(10) 2_756
F2 C29 3.143(10) 2_766
F2 C28 3.380(10) 2_766
F2 C20 3.450(10) 2_756
F3 C28 3.037(10) 2_766
F3 C13 3.070(10) 2_766
F3 N6 3.185(8) 2_766
F3 N3 3.428(9) 2_766
F3 C29 3.440(10) 2_766
F3 C14 3.520(10) 2_766
F4 F4 3.17(2) 2_656
F4 C16 3.400(10) 2_756
F4 C21 3.580(10) 2_656
F4 F6 3.580(10) 2_656
F5 C1 3.320(10) 2_766
F5 C2 3.490(10) 2_766
F5 C21 3.530(10) 2_656
F5 C24 3.600(10) 2_656
F6 C21 3.297(10) 2_656
F6 C20 3.490(10) 2_656
F7 C9 3.240(10) 2_767
F7 C8 3.550(10) 2_767
F8 C21 3.540(10) 1_565
F9 C4 3.270(10) 1_455
F9 C12 3.350(10) 1_455
F9 C5 3.498(9) 1_455
F9 C13 3.580(9) 1_455
F10 C7 3.186(8) 1_565
F10 C8 3.446(9) 1_565
F10 C21 3.580(10) 1_565
F11 C12 3.310(10) 1_455
F11 C12 3.390(10) 2_777
F11 C3 3.550(10) 2_777
F11 C4 3.570(10) 1_455
F12 C3 3.240(10) 1_455
F12 C24 3.320(10) 1_565
F12 C2 3.530(10) 1_455
F12 C21 3.540(10) 1_565
F12 C4 3.580(10) 1_455
C8 C12 3.490(10) 2_767
C10 C10 3.52(2) 2_767
C13 C26 3.480(10) 1_655
C14 C27 3.380(10) 1_655
C14 C26 3.420(10) 1_655
C16 C29 3.490(10) 2_766
C16 C24 3.580(10) 1_655
